data_7011084
loop_
_publ_author_name
'Funston, Alison M.'
'McFadyen, W. David'
'Tregloan, Peter A.'

_publ_section_title
;
 A pulse radiolysis study of the rate of ligand dissociation from mixed
 ligand cobalt(ii) complexes
;
_journal_issue 9
_journal_name_full 'Journal of the Chemical Society, Dalton Transactions'
_journal_page_first 2053
_journal_paper_doi 10.1039/b107392n
_journal_year 2002
_chemical_formula_moiety C20H22N6O12Cl3Co
_chemical_formula_sum 'C20 H22 Cl3 Co N6 O12'
_chemical_formula_weight 703.72
_chemical_name_common '[Co(bipy)2(NH3)2](ClO4)3'
_chemical_name_systematic
;
bis-(ammonia)bis-(2,2'-bipyridine)cobalt(III) perchlorate
;
_space_group_IT_number 14
_symmetry_cell_setting monoclinic
_symmetry_space_group_name_Hall '-P 2ybc'
_symmetry_space_group_name_H-M 'P 1 21/c 1'
_atom_sites_solution_hydrogens geom
_atom_sites_solution_primary direct
_atom_sites_solution_secondary difmap
_audit_creation_method SHELXL-97
_cell_angle_alpha 90.00
_cell_angle_beta 108.69(2)
_cell_angle_gamma 90.00
_cell_formula_units_Z 4
_cell_length_a 11.793(3)
_cell_length_b 13.978(3)
_cell_length_c 17.462(4)
_cell_measurement_reflns_used 25
_cell_measurement_temperature 293(1)
_cell_measurement_theta_max 18.72
_cell_measurement_theta_min 8.37
_cell_volume 2726.7(11)
_computing_cell_refinement 'CAD-4 Software'
_computing_data_collection 'CAD-4 Software (Enraf-Nonius, 1989)'
_computing_data_reduction 'PROCESS_DATA (Gable et al., 1993)'
_computing_molecular_graphics 'ORTEP3 for WINDOWS (Farrugia, 1997)'
_computing_publication_material SHELXL
_computing_structure_refinement 'SHELXL-97 (Sheldrick, 1997)'
_computing_structure_solution 'SHELXS-97 (Sheldrick, 1990)'
_diffrn_ambient_temperature 293(1)
_diffrn_measured_fraction_theta_full 1.000
_diffrn_measured_fraction_theta_max 1.000
_diffrn_measurement_device_type 'Enraf-Nonius CAD4-MachS Diffractometer'
_diffrn_measurement_method \w
_diffrn_radiation_monochromator graphite
_diffrn_radiation_source 'fine-focus sealed tube'
_diffrn_radiation_type MoK\a
_diffrn_radiation_wavelength 0.71073
_diffrn_reflns_av_R_equivalents 0.0218
_diffrn_reflns_av_sigmaI/netI 0.0464
_diffrn_reflns_limit_h_max 14
_diffrn_reflns_limit_h_min -15
_diffrn_reflns_limit_k_max 17
_diffrn_reflns_limit_k_min -1
_diffrn_reflns_limit_l_max 22
_diffrn_reflns_limit_l_min -1
_diffrn_reflns_number 7049
_diffrn_reflns_theta_full 26.97
_diffrn_reflns_theta_max 26.97
_diffrn_reflns_theta_min 2.33
_diffrn_standards_decay_% 0
_diffrn_standards_interval_time 120
_diffrn_standards_number 3
_exptl_absorpt_coefficient_mu 0.997
_exptl_absorpt_correction_T_max 0.8272
_exptl_absorpt_correction_T_min 0.7517
_exptl_absorpt_correction_type gaussian
_exptl_absorpt_process_details 'Sheldrick, 1976'
_exptl_crystal_colour yellow
_exptl_crystal_density_diffrn 1.714
_exptl_crystal_density_method 'not measured'
_exptl_crystal_description prism
_exptl_crystal_F_000 1432
_exptl_crystal_size_max 0.22
_exptl_crystal_size_mid 0.14
_exptl_crystal_size_min 0.12
_refine_diff_density_max 1.228
_refine_diff_density_min -0.733
_refine_diff_density_rms 0.104
_refine_ls_extinction_method none
_refine_ls_goodness_of_fit_ref 1.035
_refine_ls_hydrogen_treatment mixed
_refine_ls_matrix_type full
_refine_ls_number_parameters 472
_refine_ls_number_reflns 5930
_refine_ls_number_restraints 144
_refine_ls_restrained_S_all 1.076
_refine_ls_R_factor_all 0.0960
_refine_ls_R_factor_gt 0.0650
_refine_ls_shift/su_max 0.000
_refine_ls_shift/su_mean 0.000
_refine_ls_structure_factor_coef Fsqd
_refine_ls_weighting_details 'calc w=1/[\s^2^(Fo^2^)+(0.1146P)^2^+1.7970P] where P=(Fo^2^+2Fc^2^)/3'
_refine_ls_weighting_scheme calc
_refine_ls_wR_factor_gt 0.1755
_refine_ls_wR_factor_ref 0.1928
_reflns_number_gt 4083
_reflns_number_total 5930
_reflns_threshold_expression >2sigma(I)
_cod_data_source_file b107392n.txt
_cod_data_source_block af8
_cod_depositor_comments
;
The following automatic conversions were performed:
'_symmetry_cell_setting' value 'Monoclinic' changed to 'monoclinic'
according to '/home/saulius/struct/CIF-dictionaries/cif_core.dic'
dictionary named 'cif_core.dic' version 2.4.1 from
2010-06-29.

'_exptl_absorpt_correction_type' value 'Gaussian' changed to
'gaussian' according to
'/home/saulius/struct/CIF-dictionaries/cif_core.dic' dictionary named
'cif_core.dic' version 2.4.1 from 2010-06-29.

'_geom_angle_publ_flag'
value 'Y' changed to 'y' according to
'/home/saulius/struct/CIF-dictionaries/cif_core.dic' dictionary named
'cif_core.dic' version 2.4.1 from 2010-06-29 (15
times).

'_geom_bond_publ_flag' value 'Y' changed to 'y' according to
'/home/saulius/struct/CIF-dictionaries/cif_core.dic' dictionary named
'cif_core.dic' version 2.4.1 from 2010-06-29 (6 times).

Automatic conversion script
Id: cif_fix_enum 1527 2010-12-29 10:47:43Z saulius 
;
_cod_original_sg_symbol_H-M 'P 21 /c'
_cod_database_code 7011084

loop_
_symmetry_equiv_pos_as_xyz
'x, y, z'
'-x, y+1/2, -z+1/2'
'-x, -y, -z'
'x, -y-1/2, z-1/2'

loop_
_atom_site_label
_atom_site_type_symbol
_atom_site_fract_x
_atom_site_fract_y
_atom_site_fract_z
_atom_site_U_iso_or_equiv
_atom_site_adp_type
_atom_site_occupancy
_atom_site_symmetry_multiplicity
_atom_site_calc_flag
_atom_site_refinement_flags
_atom_site_disorder_assembly
_atom_site_disorder_group
Co Co 0.20910(5) 0.08687(4) 0.20080(4) 0.03073(19) Uani 1 1 d . . .
N1 N 0.2458(4) -0.0490(3) 0.2085(2) 0.0370(8) Uani 1 1 d . . .
C2 C 0.3245(4) -0.0759(3) 0.1713(3) 0.0378(10) Uani 1 1 d . . .
C3 C 0.3512(5) -0.1711(4) 0.1644(4) 0.0547(14) Uani 1 1 d . . .
H3 H 0.4045 -0.1884 0.1375 0.07(2) Uiso 1 1 calc R . .
C4 C 0.2986(6) -0.2398(4) 0.1976(4) 0.0644(17) Uani 1 1 d . . .
H4 H 0.3144 -0.3042 0.1925 0.059(17) Uiso 1 1 calc R . .
C5 C 0.2229(6) -0.2124(4) 0.2382(4) 0.0656(17) Uani 1 1 d . . .
H5 H 0.1887 -0.2578 0.2630 0.066(18) Uiso 1 1 calc R . .
C6 C 0.1974(5) -0.1163(4) 0.2423(4) 0.0534(14) Uani 1 1 d . . .
H6 H 0.1447 -0.0980 0.2695 0.043(14) Uiso 1 1 calc R . .
N1' N 0.3364(3) 0.0907(3) 0.1517(2) 0.0343(8) Uani 1 1 d . . .
C2' C 0.3798(4) 0.0044(3) 0.1418(3) 0.0380(10) Uani 1 1 d . . .
C3' C 0.4745(5) -0.0055(4) 0.1110(3) 0.0474(12) Uani 1 1 d . . .
H3' H 0.5032 -0.0658 0.1042 0.047(15) Uiso 1 1 calc R . .
C4' C 0.5249(5) 0.0754(4) 0.0907(3) 0.0525(13) Uani 1 1 d . . .
H4' H 0.5881 0.0705 0.0699 0.062(17) Uiso 1 1 calc R . .
C5' C 0.4812(5) 0.1628(4) 0.1015(4) 0.0556(14) Uani 1 1 d . . .
H5' H 0.5154 0.2182 0.0891 0.12(3) Uiso 1 1 calc R . .
C6' C 0.3867(5) 0.1687(4) 0.1307(3) 0.0473(12) Uani 1 1 d . . .
H6' H 0.3561 0.2287 0.1361 0.048(15) Uiso 1 1 calc R . .
N1* N 0.0926(3) 0.0742(2) 0.2573(3) 0.0366(8) Uani 1 1 d . . .
C2* C 0.1399(4) 0.0790(3) 0.3387(3) 0.0396(10) Uani 1 1 d . . .
C3* C 0.0692(5) 0.0697(4) 0.3875(4) 0.0582(15) Uani 1 1 d . . .
H3* H 0.1030 0.0740 0.4434 0.051(16) Uiso 1 1 calc R . .
C4* C -0.0516(6) 0.0540(5) 0.3532(5) 0.0649(17) Uani 1 1 d . . .
H4* H -0.1005 0.0483 0.3855 0.08(2) Uiso 1 1 calc R . .
C5* C -0.0990(5) 0.0470(4) 0.2710(4) 0.0594(15) Uani 1 1 d . . .
H5* H -0.1800 0.0342 0.2469 0.048(15) Uiso 1 1 calc R . .
C6* C -0.0260(4) 0.0590(4) 0.2242(4) 0.0471(12) Uani 1 1 d . . .
H6* H -0.0593 0.0565 0.1682 0.037(13) Uiso 1 1 calc R . .
N1'* N 0.3190(3) 0.1067(2) 0.3094(2) 0.0309(8) Uani 1 1 d . . .
C2'* C 0.2695(4) 0.0947(3) 0.3688(3) 0.0361(10) Uani 1 1 d . . .
C3'* C 0.3362(5) 0.0988(4) 0.4488(3) 0.0493(12) Uani 1 1 d . . .
H3'* H 0.3004 0.0906 0.4886 0.054(16) Uiso 1 1 calc R . .
C4'* C 0.4585(5) 0.1154(4) 0.4696(3) 0.0475(12) Uani 1 1 d . . .
H4'* H 0.5063 0.1169 0.5235 0.040(13) Uiso 1 1 calc R . .
C5'* C 0.5080(4) 0.1299(4) 0.4086(3) 0.0425(11) Uani 1 1 d . . .
H5'* H 0.5893 0.1428 0.4210 0.07(2) Uiso 1 1 calc R . .
C6'* C 0.4355(4) 0.1247(3) 0.3297(3) 0.0374(10) Uani 1 1 d . . .
H6'* H 0.4691 0.1343 0.2889 0.033(12) Uiso 1 1 calc R . .
N3 N 0.1705(4) 0.2229(3) 0.1886(3) 0.0496(11) Uani 1 1 d . . .
H3A H 0.2106 0.2536 0.2338 0.055 Uiso 1 1 calc R . .
H3B H 0.0922 0.2308 0.1789 0.055 Uiso 1 1 calc R . .
H3C H 0.1909 0.2464 0.1475 0.055 Uiso 1 1 calc R . .
N4 N 0.0948(4) 0.0625(4) 0.0934(3) 0.0540(11) Uani 1 1 d . . .
H4A H 0.0743 0.0010 0.0891 0.059 Uiso 1 1 calc R . .
H4B H 0.1283 0.0772 0.0559 0.059 Uiso 1 1 calc R . .
H4C H 0.0298 0.0983 0.0863 0.059 Uiso 1 1 calc R . .
Cl1 Cl -0.36160(11) -0.07434(8) 0.32044(8) 0.0416(3) Uani 1 1 d D . .
O11A O -0.456(3) -0.081(3) 0.355(3) 0.042(7) Uani 0.32(12) 1 d PDU A 1
O12A O -0.250(2) -0.098(3) 0.381(2) 0.043(7) Uani 0.32(12) 1 d PDU A 1
O13A O -0.355(4) 0.0209(17) 0.292(3) 0.054(12) Uani 0.32(12) 1 d PDU A 1
O14A O -0.383(4) -0.140(3) 0.254(2) 0.047(8) Uani 0.32(12) 1 d PDU A 1
O11B O -0.2612(19) -0.0997(16) 0.3891(13) 0.059(4) Uani 0.68(12) 1 d PD A 2
O12B O -0.3537(18) 0.0237(7) 0.2993(14) 0.062(6) Uani 0.68(12) 1 d PD A 2
O13B O -0.4705(19) -0.0900(13) 0.338(2) 0.055(4) Uani 0.68(12) 1 d PD A 2
O14B O -0.361(3) -0.1338(15) 0.2530(9) 0.056(4) Uani 0.68(12) 1 d PD A 2
Cl2A Cl 0.8246(10) 0.2906(7) 0.0596(6) 0.090(3) Uani 0.375(9) 1 d PDU B 1
O21A O 0.8325(17) 0.3087(12) -0.0167(9) 0.109(4) Uiso 0.375(9) 1 d PD B 1
O22A O 0.7459(16) 0.2027(10) 0.0450(11) 0.109(4) Uiso 0.375(9) 1 d PD B 1
O23A O 0.9203(14) 0.2953(12) 0.1279(9) 0.109(4) Uiso 0.375(9) 1 d PD B 1
O24A O 0.7413(13) 0.3595(11) 0.0778(10) 0.109(4) Uiso 0.375(9) 1 d PD B 1
Cl2B Cl 0.8327(4) 0.2556(5) 0.0471(4) 0.0822(17) Uani 0.625(9) 1 d PDU B 2
O21B O 0.8238(12) 0.3408(8) 0.0020(8) 0.131(3) Uiso 0.625(9) 1 d PD B 2
O22B O 0.8735(10) 0.1752(8) 0.0144(7) 0.131(3) Uiso 0.625(9) 1 d PD B 2
O23B O 0.9107(11) 0.2613(9) 0.1276(7) 0.131(3) Uiso 0.625(9) 1 d PD B 2
O24B O 0.7160(10) 0.2398(9) 0.0535(8) 0.131(3) Uiso 0.625(9) 1 d PD B 2
Cl3 Cl 0.8255(2) 0.84895(12) 0.08615(10) 0.0779(5) Uani 1 1 d D . .
O31A O 0.8315(12) 0.7807(9) 0.0244(7) 0.080(4) Uani 0.697(13) 1 d PDU C 1
O32A O 0.8282(11) 0.9407(5) 0.0596(5) 0.104(4) Uani 0.697(13) 1 d PDU C 1
O33A O 0.8988(10) 0.8231(8) 0.1603(5) 0.114(4) Uani 0.697(13) 1 d PDU C 1
O34A O 0.7057(9) 0.8348(8) 0.0931(6) 0.129(4) Uani 0.697(13) 1 d PDU C 1
O31B O 0.9484(14) 0.8907(15) 0.0977(12) 0.110(8) Uani 0.303(13) 1 d PDU C 2
O32B O 0.752(2) 0.9315(14) 0.0733(14) 0.119(9) Uani 0.303(13) 1 d PDU C 2
O33B O 0.800(2) 0.7919(19) 0.0182(13) 0.068(7) Uani 0.303(13) 1 d PDU C 2
O34B O 0.833(2) 0.8077(16) 0.1566(11) 0.106(8) Uani 0.303(13) 1 d PDU C 2

loop_
_atom_site_aniso_label
_atom_site_aniso_U_11
_atom_site_aniso_U_22
_atom_site_aniso_U_33
_atom_site_aniso_U_23
_atom_site_aniso_U_13
_atom_site_aniso_U_12
Co 0.0289(3) 0.0298(3) 0.0343(3) 0.0019(2) 0.0112(2) -0.0015(2)
N1 0.047(2) 0.0290(17) 0.039(2) -0.0041(16) 0.0188(18) -0.0045(16)
C2 0.043(3) 0.033(2) 0.038(2) -0.0018(19) 0.014(2) 0.0019(19)
C3 0.063(4) 0.035(3) 0.073(4) -0.010(3) 0.032(3) 0.003(2)
C4 0.080(4) 0.031(3) 0.091(5) -0.009(3) 0.039(4) 0.000(3)
C5 0.090(5) 0.032(3) 0.089(5) -0.001(3) 0.048(4) -0.008(3)
C6 0.073(4) 0.034(2) 0.068(4) -0.005(2) 0.043(3) -0.006(2)
N1' 0.039(2) 0.0356(19) 0.0310(19) 0.0039(16) 0.0145(16) -0.0011(16)
C2' 0.042(2) 0.044(3) 0.029(2) -0.0007(19) 0.0132(19) 0.000(2)
C3' 0.049(3) 0.054(3) 0.043(3) 0.000(2) 0.021(2) 0.008(2)
C4' 0.051(3) 0.072(4) 0.043(3) 0.007(3) 0.026(2) 0.004(3)
C5' 0.062(4) 0.059(3) 0.057(3) 0.011(3) 0.034(3) -0.010(3)
C6' 0.055(3) 0.042(3) 0.052(3) 0.007(2) 0.026(3) -0.006(2)
N1* 0.0316(19) 0.0302(18) 0.051(2) -0.0010(17) 0.0177(17) -0.0023(15)
C2* 0.039(2) 0.037(2) 0.049(3) -0.003(2) 0.023(2) -0.0043(19)
C3* 0.054(3) 0.068(4) 0.063(4) -0.004(3) 0.034(3) -0.008(3)
C4* 0.058(4) 0.067(4) 0.087(5) -0.007(3) 0.048(4) -0.009(3)
C5* 0.036(3) 0.059(3) 0.089(5) -0.007(3) 0.029(3) -0.007(2)
C6* 0.034(2) 0.049(3) 0.059(3) -0.001(2) 0.015(2) -0.006(2)
N1'* 0.0294(18) 0.0292(17) 0.036(2) -0.0016(14) 0.0132(16) 0.0010(13)
C2'* 0.037(2) 0.038(2) 0.037(2) -0.0008(19) 0.0170(19) -0.0001(19)
C3'* 0.052(3) 0.059(3) 0.041(3) -0.004(2) 0.020(2) -0.005(2)
C4'* 0.054(3) 0.046(3) 0.037(3) -0.004(2) 0.007(2) -0.002(2)
C5'* 0.034(2) 0.045(3) 0.045(3) -0.003(2) 0.009(2) 0.000(2)
C6'* 0.032(2) 0.040(2) 0.041(3) -0.002(2) 0.014(2) -0.0019(19)
N3 0.032(2) 0.039(2) 0.080(3) 0.011(2) 0.020(2) 0.0056(17)
N4 0.048(3) 0.069(3) 0.044(3) 0.006(2) 0.012(2) -0.010(2)
Cl1 0.0466(6) 0.0365(6) 0.0484(7) 0.0043(5) 0.0248(5) 0.0034(5)
O11A 0.047(9) 0.051(11) 0.037(10) 0.007(8) 0.025(7) -0.010(6)
O12A 0.040(10) 0.046(11) 0.045(10) -0.004(7) 0.018(7) 0.005(7)
O13A 0.054(15) 0.054(15) 0.058(13) 0.010(8) 0.022(9) -0.005(9)
O14A 0.045(11) 0.043(10) 0.053(10) -0.006(7) 0.018(7) 0.008(7)
O11B 0.065(7) 0.068(7) 0.048(6) 0.004(5) 0.025(5) 0.007(5)
O12B 0.065(9) 0.031(7) 0.109(15) 0.013(5) 0.055(9) 0.005(5)
O13B 0.053(5) 0.057(5) 0.065(9) -0.014(6) 0.033(6) -0.015(4)
O14B 0.061(9) 0.066(7) 0.044(5) -0.005(4) 0.020(5) 0.015(5)
Cl2A 0.126(6) 0.080(5) 0.044(3) -0.002(3) 0.000(3) 0.009(4)
Cl2B 0.0523(18) 0.120(4) 0.074(3) 0.037(3) 0.0192(18) 0.020(2)
Cl3 0.1153(16) 0.0607(10) 0.0524(9) 0.0030(7) 0.0193(10) -0.0110(9)
O31A 0.089(7) 0.071(5) 0.074(6) -0.011(4) 0.018(5) -0.006(5)
O32A 0.172(9) 0.067(5) 0.076(5) -0.003(4) 0.045(5) -0.019(5)
O33A 0.116(7) 0.128(7) 0.080(6) 0.009(5) 0.006(5) -0.013(6)
O34A 0.147(8) 0.139(8) 0.110(7) -0.024(5) 0.054(6) 0.004(6)
O31B 0.102(10) 0.112(11) 0.121(11) -0.033(8) 0.043(8) -0.060(8)
O32B 0.112(12) 0.099(11) 0.130(12) -0.004(9) 0.013(9) 0.033(9)
O33B 0.068(10) 0.075(11) 0.053(10) -0.016(7) 0.009(7) -0.006(8)
O34B 0.127(12) 0.111(11) 0.094(11) 0.008(8) 0.053(9) -0.023(9)

loop_
_atom_type_symbol
_atom_type_description
_atom_type_scat_dispersion_real
_atom_type_scat_dispersion_imag
_atom_type_scat_source
C C 0.0033 0.0016 'International Tables Vol C Tables 4.2.6.8 and 6.1.1.4'
H H 0.0000 0.0000 'International Tables Vol C Tables 4.2.6.8 and 6.1.1.4'
N N 0.0061 0.0033 'International Tables Vol C Tables 4.2.6.8 and 6.1.1.4'
O O 0.0106 0.0060 'International Tables Vol C Tables 4.2.6.8 and 6.1.1.4'
Co Co 0.3494 0.9721 'International Tables Vol C Tables 4.2.6.8 and 6.1.1.4'
Cl Cl 0.1484 0.1585 'International Tables Vol C Tables 4.2.6.8 and 6.1.1.4'

loop_
_geom_angle_atom_site_label_1
_geom_angle_atom_site_label_2
_geom_angle_atom_site_label_3
_geom_angle
_geom_angle_site_symmetry_1
_geom_angle_site_symmetry_3
_geom_angle_publ_flag
N1* Co N1 93.10(15) . . y
N1* Co N1'* 82.86(16) . . y
N1 Co N1'* 90.42(16) . . y
N1* Co N3 88.04(17) . . y
N1 Co N3 177.82(19) . . y
N1'* Co N3 91.57(18) . . y
N1* Co N1' 174.31(16) . . y
N1 Co N1' 82.65(15) . . y
N1'* Co N1' 93.34(15) . . y
N3 Co N1' 96.33(17) . . y
N1* Co N4 95.12(18) . . y
N1 Co N4 88.08(19) . . y
N1'* Co N4 177.42(17) . . y
N3 Co N4 90.0(2) . . y
N1' Co N4 88.54(18) . . y
C6 N1 C2 118.5(4) . . ?
C6 N1 Co 127.1(4) . . ?
C2 N1 Co 114.3(3) . . ?
N1 C2 C3 121.5(5) . . ?
N1 C2 C2' 114.1(4) . . ?
C3 C2 C2' 124.3(5) . . ?
C4 C3 C2 119.4(5) . . ?
C4 C3 H3 120.3 . . ?
C2 C3 H3 120.3 . . ?
C5 C4 C3 119.1(5) . . ?
C5 C4 H4 120.5 . . ?
C3 C4 H4 120.5 . . ?
C4 C5 C6 119.3(5) . . ?
C4 C5 H5 120.3 . . ?
C6 C5 H5 120.3 . . ?
N1 C6 C5 122.1(5) . . ?
N1 C6 H6 119.0 . . ?
C5 C6 H6 119.0 . . ?
C2' N1' C6' 118.2(4) . . ?
C2' N1' Co 114.2(3) . . ?
C6' N1' Co 127.6(3) . . ?
N1' C2' C3' 121.6(4) . . ?
N1' C2' C2 114.2(4) . . ?
C3' C2' C2 124.1(4) . . ?
C4' C3' C2' 118.9(5) . . ?
C4' C3' H3' 120.5 . . ?
C2' C3' H3' 120.5 . . ?
C5' C4' C3' 119.2(5) . . ?
C5' C4' H4' 120.4 . . ?
C3' C4' H4' 120.4 . . ?
C4' C5' C6' 119.7(5) . . ?
C4' C5' H5' 120.2 . . ?
C6' C5' H5' 120.2 . . ?
N1' C6' C5' 122.3(5) . . ?
N1' C6' H6' 118.8 . . ?
C5' C6' H6' 118.8 . . ?
C6* N1* C2* 118.7(4) . . ?
C6* N1* Co 127.1(4) . . ?
C2* N1* Co 114.2(3) . . ?
N1* C2* C3* 121.2(5) . . ?
N1* C2* C2'* 114.5(4) . . ?
C3* C2* C2'* 124.2(5) . . ?
C4* C3* C2* 119.7(6) . . ?
C4* C3* H3* 120.2 . . ?
C2* C3* H3* 120.2 . . ?
C5* C4* C3* 119.1(6) . . ?
C5* C4* H4* 120.5 . . ?
C3* C4* H4* 120.5 . . ?
C4* C5* C6* 119.5(5) . . ?
C4* C5* H5* 120.2 . . ?
C6* C5* H5* 120.2 . . ?
N1* C6* C5* 121.7(5) . . ?
N1* C6* H6* 119.1 . . ?
C5* C6* H6* 119.1 . . ?
C6'* N1'* C2'* 118.8(4) . . ?
C6'* N1'* Co 126.6(3) . . ?
C2'* N1'* Co 114.5(3) . . ?
N1'* C2'* C3'* 122.0(4) . . ?
N1'* C2'* C2* 113.6(4) . . ?
C3'* C2'* C2* 124.4(4) . . ?
C2'* C3'* C4'* 118.9(5) . . ?
C2'* C3'* H3'* 120.6 . . ?
C4'* C3'* H3'* 120.6 . . ?
C5'* C4'* C3'* 118.9(5) . . ?
C5'* C4'* H4'* 120.6 . . ?
C3'* C4'* H4'* 120.6 . . ?
C6'* C5'* C4'* 119.0(5) . . ?
C6'* C5'* H5'* 120.5 . . ?
C4'* C5'* H5'* 120.5 . . ?
N1'* C6'* C5'* 122.4(4) . . ?
N1'* C6'* H6'* 118.8 . . ?
C5'* C6'* H6'* 118.8 . . ?
Co N3 H3A 109.5 . . ?
Co N3 H3B 109.5 . . ?
H3A N3 H3B 109.5 . . ?
Co N3 H3C 109.5 . . ?
H3A N3 H3C 109.5 . . ?
H3B N3 H3C 109.5 . . ?
Co N4 H4A 109.5 . . ?
Co N4 H4B 109.5 . . ?
H4A N4 H4B 109.5 . . ?
Co N4 H4C 109.5 . . ?
H4A N4 H4C 109.5 . . ?
H4B N4 H4C 109.5 . . ?
O13B Cl1 O11A 12.8(19) . . ?
O13B Cl1 O12B 109.8(7) . . ?
O11A Cl1 O12B 107(2) . . ?
O13B Cl1 O13A 111(2) . . ?
O11A Cl1 O13A 110.0(14) . . ?
O12B Cl1 O13A 5(3) . . ?
O13B Cl1 O11B 110.1(8) . . ?
O11A Cl1 O11B 100.3(18) . . ?
O12B Cl1 O11B 110.4(8) . . ?
O13A Cl1 O11B 114(2) . . ?
O13B Cl1 O14A 98(2) . . ?
O11A Cl1 O14A 109.6(14) . . ?
O12B Cl1 O14A 115(2) . . ?
O13A Cl1 O14A 109.3(15) . . ?
O11B Cl1 O14A 114(2) . . ?
O13B Cl1 O12A 119(2) . . ?
O11A Cl1 O12A 109.6(14) . . ?
O12B Cl1 O12A 107(2) . . ?
O13A Cl1 O12A 109.6(14) . . ?
O11B Cl1 O12A 9(2) . . ?
O14A Cl1 O12A 108.8(14) . . ?
O13B Cl1 O14B 109.1(8) . . ?
O11A Cl1 O14B 121.1(19) . . ?
O12B Cl1 O14B 108.8(8) . . ?
O13A Cl1 O14B 104(2) . . ?
O11B Cl1 O14B 108.6(8) . . ?
O14A Cl1 O14B 11(2) . . ?
O12A Cl1 O14B 102(2) . . ?
O23A Cl2A O21A 122.8(13) . . ?
O23A Cl2A O24A 101.6(10) . . ?
O21A Cl2A O24A 109.9(11) . . ?
O23A Cl2A O22A 118.8(11) . . ?
O21A Cl2A O22A 102.3(10) . . ?
O24A Cl2A O22A 98.7(10) . . ?
O21B Cl2B O22B 114.8(8) . . ?
O21B Cl2B O23B 114.5(8) . . ?
O22B Cl2B O23B 104.4(7) . . ?
O21B Cl2B O24B 105.8(8) . . ?
O22B Cl2B O24B 111.7(9) . . ?
O23B Cl2B O24B 105.4(8) . . ?
O34B Cl3 O33A 34.2(9) . . ?
O34B Cl3 O32A 135.7(11) . . ?
O33A Cl3 O32A 119.8(6) . . ?
O34B Cl3 O33B 118.4(13) . . ?
O33A Cl3 O33B 124.2(14) . . ?
O32A Cl3 O33B 105.8(14) . . ?
O34B Cl3 O32B 110.7(12) . . ?
O33A Cl3 O32B 122.6(11) . . ?
O32A Cl3 O32B 42.3(10) . . ?
O33B Cl3 O32B 112.5(12) . . ?
O34B Cl3 O31A 113.2(13) . . ?
O33A Cl3 O31A 111.4(7) . . ?
O32A Cl3 O31A 110.5(6) . . ?
O33B Cl3 O31A 15.1(14) . . ?
O32B Cl3 O31A 126.0(12) . . ?
O34B Cl3 O34A 69.2(10) . . ?
O33A Cl3 O34A 102.8(6) . . ?
O32A Cl3 O34A 106.4(7) . . ?
O33B Cl3 O34A 92.7(12) . . ?
O32B Cl3 O34A 64.5(11) . . ?
O31A Cl3 O34A 104.4(6) . . ?
O34B Cl3 O31B 105.5(11) . . ?
O33A Cl3 O31B 71.6(9) . . ?
O32A Cl3 O31B 63.8(9) . . ?
O33B Cl3 O31B 105.5(12) . . ?
O32B Cl3 O31B 102.4(11) . . ?
O31A Cl3 O31B 94.5(10) . . ?
O34A Cl3 O31B 160.9(8) . . ?

loop_
_geom_bond_atom_site_label_1
_geom_bond_atom_site_label_2
_geom_bond_distance
_geom_bond_site_symmetry_2
_geom_bond_publ_flag
Co N1* 1.939(4) . y
Co N1 1.943(4) . y
Co N1'* 1.944(4) . y
Co N3 1.951(4) . y
Co N1' 1.953(4) . y
Co N4 1.957(4) . y
N1 C6 1.331(6) . ?
N1 C2 1.345(6) . ?
C2 C3 1.382(6) . ?
C2 C2' 1.472(6) . ?
C3 C4 1.368(8) . ?
C3 H3 0.9300 . ?
C4 C5 1.360(8) . ?
C4 H4 0.9300 . ?
C5 C6 1.384(7) . ?
C5 H5 0.9300 . ?
C6 H6 0.9300 . ?
N1' C2' 1.344(6) . ?
N1' C6' 1.347(6) . ?
C2' C3' 1.394(7) . ?
C3' C4' 1.375(8) . ?
C3' H3' 0.9300 . ?
C4' C5' 1.363(8) . ?
C4' H4' 0.9300 . ?
C5' C6' 1.368(7) . ?
C5' H5' 0.9300 . ?
C6' H6' 0.9300 . ?
N1* C6* 1.349(6) . ?
N1* C2* 1.352(6) . ?
C2* C3* 1.376(7) . ?
C2* C2'* 1.465(6) . ?
C3* C4* 1.375(9) . ?
C3* H3* 0.9300 . ?
C4* C5* 1.368(9) . ?
C4* H4* 0.9300 . ?
C5* C6* 1.373(8) . ?
C5* H5* 0.9300 . ?
C6* H6* 0.9300 . ?
N1'* C6'* 1.329(6) . ?
N1'* C2'* 1.353(5) . ?
C2'* C3'* 1.367(7) . ?
C3'* C4'* 1.390(8) . ?
C3'* H3'* 0.9300 . ?
C4'* C5'* 1.382(7) . ?
C4'* H4'* 0.9300 . ?
C5'* C6'* 1.372(7) . ?
C5'* H5'* 0.9300 . ?
C6'* H6'* 0.9300 . ?
N3 H3A 0.8900 . ?
N3 H3B 0.8900 . ?
N3 H3C 0.8900 . ?
N4 H4A 0.8900 . ?
N4 H4B 0.8900 . ?
N4 H4C 0.8900 . ?
Cl1 O13B 1.427(9) . ?
Cl1 O11A 1.429(16) . ?
Cl1 O12B 1.430(8) . ?
Cl1 O13A 1.433(16) . ?
Cl1 O11B 1.433(10) . ?
Cl1 O14A 1.438(16) . ?
Cl1 O12A 1.439(15) . ?
Cl1 O14B 1.445(9) . ?
Cl2A O23A 1.356(14) . ?
Cl2A O21A 1.389(14) . ?
Cl2A O24A 1.480(14) . ?
Cl2A O22A 1.511(14) . ?
Cl2B O21B 1.412(11) . ?
Cl2B O22B 1.412(11) . ?
Cl2B O23B 1.414(11) . ?
Cl2B O24B 1.434(11) . ?
Cl3 O34B 1.336(14) . ?
Cl3 O33A 1.355(8) . ?
Cl3 O32A 1.368(7) . ?
Cl3 O33B 1.381(14) . ?
Cl3 O32B 1.414(14) . ?
Cl3 O31A 1.459(9) . ?
Cl3 O34A 1.469(9) . ?
Cl3 O31B 1.516(13) . ?

loop_
_geom_hbond_atom_site_label_D
_geom_hbond_atom_site_label_H
_geom_hbond_atom_site_label_A
_geom_hbond_distance_DH
_geom_hbond_distance_HA
_geom_hbond_distance_DA
_geom_hbond_angle_DHA
_geom_hbond_site_symmetry_A
N3 H3A O34B 0.89 2.26 2.963(15) 135.3 2_645
N3 H3A O14B 0.89 2.32 2.94(3) 125.9 2
N3 H3A O14A 0.89 2.47 3.06(4) 123.7 2
N3 H3A O33A 0.89 2.75 3.313(12) 122.4 2_645
N3 H3A O34A 0.89 3.08 3.942(12) 163.8 2_645
N3 H3A Cl3 0.89 3.56 4.297(5) 141.5 2_645
N3 H3B O23B 0.89 2.08 2.952(13) 165.3 1_455
N3 H3B O23A 0.89 2.14 2.974(16) 156.9 1_455
N3 H3B Cl2B 0.89 3.21 3.984(6) 147.5 1_455
N3 H3B O22B 0.89 3.28 3.890(13) 127.8 1_455
N3 H3B Cl2A 0.89 3.28 4.089(11) 151.6 1_455
N3 H3C O12A 0.89 2.38 3.05(4) 132.4 2
N3 H3C O11B 0.89 2.46 3.17(3) 137.0 2
N3 H3C O31A 0.89 2.95 3.711(12) 144.5 3_665
N3 H3C O33B 0.89 2.97 3.74(2) 145.1 3_665
N3 H3C Cl1 0.89 3.15 3.656(4) 118.2 2
N4 H4A O31B 0.89 2.18 2.973(15) 148.3 1_445
N4 H4A O32A 0.89 2.91 3.456(12) 121.6 1_445
N4 H4A O22B 0.89 3.23 3.896(11) 133.5 3_655
N4 H4A N4 0.89 3.29 3.744(9) 113.9 3
N4 H4B O32A 0.89 2.25 3.085(10) 156.4 3_665
N4 H4B O33B 0.89 2.53 3.32(3) 147.1 3_665
N4 H4B O31A 0.89 2.56 3.306(15) 141.7 3_665
N4 H4B O31B 0.89 2.58 3.28(2) 135.6 3_665
N4 H4B Cl3 0.89 2.90 3.759(5) 164.2 3_665
N4 H4B O32B 0.89 3.02 3.88(3) 164.4 3_665
N4 H4C O22B 0.89 2.16 2.981(12) 154.0 1_455
N4 H4C O23B 0.89 2.89 3.690(14) 151.1 1_455
N4 H4C Cl2B 0.89 3.11 3.986(8) 167.7 1_455
N4 H4C O23A 0.89 3.22 3.998(19) 147.0 1_455
N4 H4C O22A 0.89 3.51 4.39(2) 169.9 1_455
N4 H4C Cl2A 0.89 3.55 4.411(12) 164.9 1_455

loop_
_geom_torsion_atom_site_label_1
_geom_torsion_atom_site_label_2
_geom_torsion_atom_site_label_3
_geom_torsion_atom_site_label_4
_geom_torsion
_geom_torsion_site_symmetry_1
_geom_torsion_site_symmetry_2
_geom_torsion_site_symmetry_3
_geom_torsion_site_symmetry_4
_geom_torsion_publ_flag
N1* Co N1 C6 0.7(5) . . . . ?
N1'* Co N1 C6 83.6(5) . . . . ?
N3 Co N1 C6 -121(4) . . . . ?
N1' Co N1 C6 176.9(5) . . . . ?
N4 Co N1 C6 -94.3(5) . . . . ?
N1* Co N1 C2 177.0(3) . . . . ?
N1'* Co N1 C2 -100.2(3) . . . . ?
N3 Co N1 C2 55(4) . . . . ?
N1' Co N1 C2 -6.8(3) . . . . ?
N4 Co N1 C2 81.9(4) . . . . ?
C6 N1 C2 C3 3.0(7) . . . . ?
Co N1 C2 C3 -173.6(4) . . . . ?
C6 N1 C2 C2' -175.4(5) . . . . ?
Co N1 C2 C2' 8.0(5) . . . . ?
N1 C2 C3 C4 -1.4(9) . . . . ?
C2' C2 C3 C4 176.8(5) . . . . ?
C2 C3 C4 C5 -1.4(10) . . . . ?
C3 C4 C5 C6 2.5(11) . . . . ?
C2 N1 C6 C5 -1.9(9) . . . . ?
Co N1 C6 C5 174.3(5) . . . . ?
C4 C5 C6 N1 -0.9(10) . . . . ?
N1* Co N1' C2' 46.2(17) . . . . ?
N1 Co N1' C2' 4.3(3) . . . . ?
N1'* Co N1' C2' 94.3(3) . . . . ?
N3 Co N1' C2' -173.8(3) . . . . ?
N4 Co N1' C2' -84.0(4) . . . . ?
N1* Co N1' C6' -130.9(15) . . . . ?
N1 Co N1' C6' -172.9(4) . . . . ?
N1'* Co N1' C6' -82.9(4) . . . . ?
N3 Co N1' C6' 9.1(4) . . . . ?
N4 Co N1' C6' 98.9(4) . . . . ?
C6' N1' C2' C3' 0.3(7) . . . . ?
Co N1' C2' C3' -177.1(4) . . . . ?
C6' N1' C2' C2 176.2(4) . . . . ?
Co N1' C2' C2 -1.2(5) . . . . ?
N1 C2 C2' N1' -4.5(6) . . . . ?
C3 C2 C2' N1' 177.2(5) . . . . ?
N1 C2 C2' C3' 171.4(4) . . . . ?
C3 C2 C2' C3' -7.0(8) . . . . ?
N1' C2' C3' C4' 0.3(8) . . . . ?
C2 C2' C3' C4' -175.2(5) . . . . ?
C2' C3' C4' C5' 0.2(8) . . . . ?
C3' C4' C5' C6' -1.3(9) . . . . ?
C2' N1' C6' C5' -1.5(8) . . . . ?
Co N1' C6' C5' 175.6(4) . . . . ?
C4' C5' C6' N1' 2.0(9) . . . . ?
N1 Co N1* C6* -91.4(4) . . . . ?
N1'* Co N1* C6* 178.5(4) . . . . ?
N3 Co N1* C6* 86.7(4) . . . . ?
N1' Co N1* C6* -133.0(15) . . . . ?
N4 Co N1* C6* -3.1(4) . . . . ?
N1 Co N1* C2* 86.6(3) . . . . ?
N1'* Co N1* C2* -3.5(3) . . . . ?
N3 Co N1* C2* -95.3(3) . . . . ?
N1' Co N1* C2* 45.0(17) . . . . ?
N4 Co N1* C2* 174.9(3) . . . . ?
C6* N1* C2* C3* -0.8(7) . . . . ?
Co N1* C2* C3* -178.9(4) . . . . ?
C6* N1* C2* C2'* 179.3(4) . . . . ?
Co N1* C2* C2'* 1.2(5) . . . . ?
N1* C2* C3* C4* 0.8(8) . . . . ?
C2'* C2* C3* C4* -179.3(5) . . . . ?
C2* C3* C4* C5* 0.7(9) . . . . ?
C3* C4* C5* C6* -2.2(10) . . . . ?
C2* N1* C6* C5* -0.9(7) . . . . ?
Co N1* C6* C5* 177.0(4) . . . . ?
C4* C5* C6* N1* 2.4(9) . . . . ?
N1* Co N1'* C6'* -178.7(4) . . . . ?
N1 Co N1'* C6'* 88.2(4) . . . . ?
N3 Co N1'* C6'* -90.9(4) . . . . ?
N1' Co N1'* C6'* 5.5(4) . . . . ?
N4 Co N1'* C6'* 143(4) . . . . ?
N1* Co N1'* C2'* 5.3(3) . . . . ?
N1 Co N1'* C2'* -87.8(3) . . . . ?
N3 Co N1'* C2'* 93.1(3) . . . . ?
N1' Co N1'* C2'* -170.4(3) . . . . ?
N4 Co N1'* C2'* -33(4) . . . . ?
C6'* N1'* C2'* C3'* -1.3(7) . . . . ?
Co N1'* C2'* C3'* 174.9(4) . . . . ?
C6'* N1'* C2'* C2* 177.7(4) . . . . ?
Co N1'* C2'* C2* -6.0(5) . . . . ?
N1* C2* C2'* N1'* 3.2(6) . . . . ?
C3* C2* C2'* N1'* -176.7(5) . . . . ?
N1* C2* C2'* C3'* -177.8(5) . . . . ?
C3* C2* C2'* C3'* 2.3(8) . . . . ?
N1'* C2'* C3'* C4'* -0.2(8) . . . . ?
C2* C2'* C3'* C4'* -179.1(5) . . . . ?
C2'* C3'* C4'* C5'* 1.7(8) . . . . ?
C3'* C4'* C5'* C6'* -1.7(7) . . . . ?
C2'* N1'* C6'* C5'* 1.3(7) . . . . ?
Co N1'* C6'* C5'* -174.5(3) . . . . ?
C4'* C5'* C6'* N1'* 0.2(7) . . . . ?
